data_4341074
loop_
_publ_author_name
'Malbrecht, Brian J.'
'Dube, Jonathan W.'
'Willans, Mathew J.'
'Ragogna, Paul J.'

_publ_section_title
;
 Addressing the chemical sorcery of &quot;GaI&quot;: benefits of
 solid-state analysis aiding in the synthesis of P\\rightarrow Ga
 coordination compounds.
;
_journal_issue 18
_journal_name_full 'Inorganic chemistry'
_journal_page_first 9644
_journal_page_last 9656
_journal_paper_doi 10.1021/ic501139w
_journal_volume 53
_journal_year 2014
_chemical_formula_moiety 'C52 H84 B2 Ga2 I2 P4, 2.5(C6 H6)'
_chemical_formula_sum 'C67 H99 B2 Ga2 I2 P4'
_chemical_formula_weight 1443.27
_chemical_name_systematic
; 
 ? 
;
_space_group_IT_number 14
_symmetry_cell_setting monoclinic
_symmetry_space_group_name_Hall '-P 2yn'
_symmetry_space_group_name_H-M 'P 1 21/n 1'
_atom_sites_solution_hydrogens geom
_atom_sites_solution_primary direct
_atom_sites_solution_secondary difmap
_audit_creation_method SHELXL-97
_cell_angle_alpha 90.00
_cell_angle_beta 100.284(2)
_cell_angle_gamma 90.00
_cell_formula_units_Z 4
_cell_length_a 10.4865(9)
_cell_length_b 29.148(2)
_cell_length_c 22.9354(18)
_cell_measurement_reflns_used 5086
_cell_measurement_temperature 150(2)
_cell_measurement_theta_max 22.28
_cell_measurement_theta_min 2.28
_cell_volume 6897.8(9)
_computing_cell_refinement SAINT
_computing_data_collection 'APEX II'
_computing_data_reduction SAINT
_computing_molecular_graphics XP
_computing_publication_material cif_to_tables
_computing_structure_refinement 'SHELXL-97 (Sheldrick, 1997)'
_computing_structure_solution 'SHELXS-97 (Sheldrick, 1990)'
_diffrn_ambient_temperature 150(2)
_diffrn_measured_fraction_theta_full 0.993
_diffrn_measured_fraction_theta_max 0.993
_diffrn_measurement_device_type 'Bruker APEX II CCD'
_diffrn_measurement_method '\f and \w scans'
_diffrn_radiation_monochromator graphite
_diffrn_radiation_source 'fine-focus sealed tube'
_diffrn_radiation_type MoK\a
_diffrn_radiation_wavelength 0.71073
_diffrn_reflns_av_R_equivalents 0.1278
_diffrn_reflns_av_sigmaI/netI 0.1913
_diffrn_reflns_limit_h_max 12
_diffrn_reflns_limit_h_min -12
_diffrn_reflns_limit_k_max 35
_diffrn_reflns_limit_k_min -28
_diffrn_reflns_limit_l_max 27
_diffrn_reflns_limit_l_min -27
_diffrn_reflns_number 60725
_diffrn_reflns_theta_full 25.71
_diffrn_reflns_theta_max 25.71
_diffrn_reflns_theta_min 1.14
_diffrn_standards_number 0
_exptl_absorpt_coefficient_mu 1.806
_exptl_absorpt_correction_T_max 0.9478
_exptl_absorpt_correction_T_min 0.8124
_exptl_absorpt_correction_type multi-scan
_exptl_absorpt_process_details SADABS
_exptl_crystal_colour colourless
_exptl_crystal_density_diffrn 1.390
_exptl_crystal_density_method 'not measured'
_exptl_crystal_description needle
_exptl_crystal_F_000 2956
_exptl_crystal_size_max 0.121
_exptl_crystal_size_mid 0.047
_exptl_crystal_size_min 0.034
_refine_diff_density_max 0.578
_refine_diff_density_min -0.600
_refine_diff_density_rms 0.102
_refine_ls_extinction_method none
_refine_ls_goodness_of_fit_ref 0.706
_refine_ls_hydrogen_treatment constr
_refine_ls_matrix_type full
_refine_ls_number_parameters 710
_refine_ls_number_reflns 13067
_refine_ls_number_restraints 0
_refine_ls_restrained_S_all 0.706
_refine_ls_R_factor_all 0.1175
_refine_ls_R_factor_gt 0.0390
_refine_ls_shift/su_max 0.001
_refine_ls_shift/su_mean 0.000
_refine_ls_structure_factor_coef Fsqd
_refine_ls_weighting_details 'calc w=1/[\s^2^(Fo^2^)+(0.0000P)^2^+0.0000P] where P=(Fo^2^+2Fc^2^)/3'
_refine_ls_weighting_scheme calc
_refine_ls_wR_factor_gt 0.0421
_refine_ls_wR_factor_ref 0.0505
_reflns_number_gt 6331
_reflns_number_total 13067
_reflns_threshold_expression >2sigma(I)
_cod_data_source_file ic501139w_si_001.cif
_cod_data_source_block 5
_cod_depositor_comments 'Adding full bibliography for 4341072--4341075.cif.'
_cod_original_cell_volume 6897.7(10)
_cod_original_sg_symbol_H-M P2(1)/n
_cod_database_code 4341074

loop_
_symmetry_equiv_pos_as_xyz
'x, y, z'
'-x+1/2, y+1/2, -z+1/2'
'-x, -y, -z'
'x-1/2, -y-1/2, z-1/2'

loop_
_atom_site_label
_atom_site_type_symbol
_atom_site_fract_x
_atom_site_fract_y
_atom_site_fract_z
_atom_site_U_iso_or_equiv
_atom_site_adp_type
_atom_site_occupancy
_atom_site_symmetry_multiplicity
_atom_site_calc_flag
_atom_site_refinement_flags
I1 I 0.19324(3) 0.053081(10) 0.013919(14) 0.02657(9) Uani 1 1 d .
Ga1 Ga 0.22878(5) 0.110151(16) 0.10394(2) 0.01867(14) Uani 1 1 d .
P1 P 0.01019(13) 0.14038(4) 0.09089(6) 0.0221(3) Uani 1 1 d .
C1 C -0.0122(5) 0.18962(15) 0.13830(19) 0.0237(13) Uani 1 1 d .
H1 H 0.0387 0.2155 0.1252 0.028 Uiso 1 1 calc R
B1 B 0.0493(5) 0.20566(17) -0.0055(2) 0.0182(14) Uani 1 1 d .
I2 I 0.59904(3) 0.093973(11) 0.184161(14) 0.02646(9) Uani 1 1 d .
Ga2 Ga 0.36115(5) 0.065697(16) 0.18646(2) 0.01785(14) Uani 1 1 d .
P2 P 0.31880(13) 0.17565(4) 0.05851(5) 0.0195(3) Uani 1 1 d .
C2 C -0.1527(5) 0.20642(16) 0.1304(2) 0.0431(16) Uani 1 1 d .
H2A H -0.2043 0.1844 0.1487 0.065 Uiso 1 1 calc R
H2B H -0.1886 0.2091 0.0881 0.065 Uiso 1 1 calc R
H2C H -0.1551 0.2364 0.1494 0.065 Uiso 1 1 calc R
B2 B 0.4901(5) -0.02734(17) 0.3122(2) 0.0200(14) Uani 1 1 d .
P3 P 0.39053(13) -0.01735(4) 0.17763(5) 0.0190(3) Uani 1 1 d .
C3 C 0.0445(5) 0.18135(17) 0.2032(2) 0.0562(19) Uani 1 1 d .
H3A H 0.0498 0.2105 0.2248 0.084 Uiso 1 1 calc R
H3B H 0.1314 0.1682 0.2065 0.084 Uiso 1 1 calc R
H3C H -0.0112 0.1600 0.2202 0.084 Uiso 1 1 calc R
P4 P 0.38224(12) 0.07152(4) 0.29321(5) 0.0195(3) Uani 1 1 d .
C4 C -0.1100(5) 0.09752(17) 0.1039(2) 0.0341(14) Uani 1 1 d .
H4 H -0.1878 0.1154 0.1102 0.041 Uiso 1 1 calc R
C5 C -0.1564(5) 0.06595(18) 0.0541(3) 0.073(2) Uani 1 1 d .
H5A H -0.0837 0.0475 0.0457 0.109 Uiso 1 1 calc R
H5B H -0.1931 0.0838 0.0189 0.109 Uiso 1 1 calc R
H5C H -0.2231 0.0457 0.0648 0.109 Uiso 1 1 calc R
C6 C -0.0637(5) 0.07105(17) 0.1628(2) 0.062(2) Uani 1 1 d .
H6A H -0.1199 0.0444 0.1647 0.093 Uiso 1 1 calc R
H6B H -0.0678 0.0914 0.1965 0.093 Uiso 1 1 calc R
H6C H 0.0258 0.0607 0.1644 0.093 Uiso 1 1 calc R
C7 C -0.0262(4) 0.15851(14) 0.01516(18) 0.0208(12) Uani 1 1 d .
H7A H -0.0067 0.1326 -0.0097 0.025 Uiso 1 1 calc R
H7B H -0.1208 0.1640 0.0052 0.025 Uiso 1 1 calc R
C9 C 0.0670(4) 0.19885(16) -0.07552(19) 0.0204(12) Uani 1 1 d .
C10 C 0.0742(4) 0.15786(16) -0.1050(2) 0.0256(13) Uani 1 1 d .
H10 H 0.0645 0.1301 -0.0845 0.031 Uiso 1 1 calc R
C11 C 0.0947(5) 0.15507(17) -0.1629(2) 0.0346(15) Uani 1 1 d .
H11 H 0.0972 0.1260 -0.1813 0.042 Uiso 1 1 calc R
C12 C 0.1116(5) 0.19471(19) -0.1937(2) 0.0346(15) Uani 1 1 d .
H12 H 0.1275 0.1931 -0.2332 0.042 Uiso 1 1 calc R
C13 C 0.1050(5) 0.23649(18) -0.1666(2) 0.0341(14) Uani 1 1 d .
H13 H 0.1158 0.2640 -0.1873 0.041 Uiso 1 1 calc R
C14 C 0.0826(4) 0.23814(16) -0.1091(2) 0.0287(14) Uani 1 1 d .
H14 H 0.0774 0.2674 -0.0913 0.034 Uiso 1 1 calc R
C15 C 0.1931(4) 0.21718(13) 0.03518(19) 0.0184(12) Uani 1 1 d .
H15A H 0.1754 0.2319 0.0718 0.022 Uiso 1 1 calc R
H15B H 0.2323 0.2411 0.0134 0.022 Uiso 1 1 calc R
C16 C 0.3894(4) 0.15719(15) -0.00537(18) 0.0200(12) Uani 1 1 d .
H16 H 0.3253 0.1359 -0.0289 0.024 Uiso 1 1 calc R
C17 C 0.5135(5) 0.12931(15) 0.0146(2) 0.0349(15) Uani 1 1 d .
H17A H 0.5427 0.1163 -0.0201 0.052 Uiso 1 1 calc R
H17B H 0.4959 0.1045 0.0409 0.052 Uiso 1 1 calc R
H17C H 0.5812 0.1494 0.0360 0.052 Uiso 1 1 calc R
C18 C 0.4146(5) 0.19532(15) -0.0477(2) 0.0344(15) Uani 1 1 d .
H18A H 0.4847 0.2151 -0.0278 0.052 Uiso 1 1 calc R
H18B H 0.3357 0.2136 -0.0593 0.052 Uiso 1 1 calc R
H18C H 0.4396 0.1817 -0.0831 0.052 Uiso 1 1 calc R
C19 C 0.4441(4) 0.20505(15) 0.11254(19) 0.0223(12) Uani 1 1 d .
H19 H 0.5214 0.1844 0.1198 0.027 Uiso 1 1 calc R
C20 C 0.4899(5) 0.25107(15) 0.0923(2) 0.0418(16) Uani 1 1 d .
H20A H 0.4156 0.2717 0.0820 0.063 Uiso 1 1 calc R
H20B H 0.5307 0.2464 0.0574 0.063 Uiso 1 1 calc R
H20C H 0.5530 0.2646 0.1243 0.063 Uiso 1 1 calc R
C21 C 0.3969(5) 0.20990(16) 0.1717(2) 0.0398(16) Uani 1 1 d .
H21A H 0.4660 0.2232 0.2013 0.060 Uiso 1 1 calc R
H21B H 0.3736 0.1796 0.1851 0.060 Uiso 1 1 calc R
H21C H 0.3208 0.2300 0.1665 0.060 Uiso 1 1 calc R
C22 C -0.0461(5) 0.24986(16) -0.0019(2) 0.0217(12) Uani 1 1 d .
C23 C -0.0118(5) 0.28999(16) 0.0299(2) 0.0297(14) Uani 1 1 d .
H23 H 0.0742 0.2931 0.0512 0.036 Uiso 1 1 calc R
C24 C -0.0989(5) 0.32574(17) 0.0316(2) 0.0352(15) Uani 1 1 d .
H24 H -0.0712 0.3526 0.0539 0.042 Uiso 1 1 calc R
C25 C -0.2255(5) 0.32275(17) 0.0014(2) 0.0361(15) Uani 1 1 d .
H25 H -0.2853 0.3470 0.0029 0.043 Uiso 1 1 calc R
C26 C -0.2618(5) 0.28389(18) -0.0307(2) 0.0398(16) Uani 1 1 d .
H26 H -0.3481 0.2810 -0.0517 0.048 Uiso 1 1 calc R
C27 C -0.1733(5) 0.24843(16) -0.0329(2) 0.0330(14) Uani 1 1 d .
H27 H -0.2008 0.2222 -0.0564 0.040 Uiso 1 1 calc R
C28 C 0.2551(5) -0.04501(14) 0.12759(19) 0.0230(13) Uani 1 1 d .
H28 H 0.2551 -0.0328 0.0869 0.028 Uiso 1 1 calc R
C29 C 0.1255(5) -0.03248(17) 0.1441(2) 0.0573(18) Uani 1 1 d .
H29A H 0.0552 -0.0442 0.1138 0.086 Uiso 1 1 calc R
H29B H 0.1186 0.0010 0.1466 0.086 Uiso 1 1 calc R
H29C H 0.1192 -0.0461 0.1825 0.086 Uiso 1 1 calc R
C30 C 0.2655(5) -0.09754(15) 0.1243(2) 0.0367(15) Uani 1 1 d .
H30A H 0.2711 -0.1106 0.1640 0.055 Uiso 1 1 calc R
H30B H 0.3432 -0.1058 0.1084 0.055 Uiso 1 1 calc R
H30C H 0.1886 -0.1097 0.0982 0.055 Uiso 1 1 calc R
C31 C 0.5414(5) -0.02913(15) 0.14934(19) 0.0247(13) Uani 1 1 d .
H31 H 0.6088 -0.0084 0.1718 0.030 Uiso 1 1 calc R
C32 C 0.5255(5) -0.01434(15) 0.08360(19) 0.0337(14) Uani 1 1 d .
H32A H 0.6085 -0.0177 0.0701 0.051 Uiso 1 1 calc R
H32B H 0.4976 0.0178 0.0797 0.051 Uiso 1 1 calc R
H32C H 0.4603 -0.0338 0.0594 0.051 Uiso 1 1 calc R
C33 C 0.5955(5) -0.07781(14) 0.1585(2) 0.0324(14) Uani 1 1 d .
H33A H 0.5359 -0.0993 0.1347 0.049 Uiso 1 1 calc R
H33B H 0.6050 -0.0861 0.2005 0.049 Uiso 1 1 calc R
H33C H 0.6803 -0.0793 0.1463 0.049 Uiso 1 1 calc R
C34 C 0.3959(4) -0.04326(14) 0.24916(17) 0.0182(12) Uani 1 1 d .
H34A H 0.3060 -0.0420 0.2569 0.022 Uiso 1 1 calc R
H34B H 0.4151 -0.0761 0.2440 0.022 Uiso 1 1 calc R
C36 C 0.6376(5) -0.04734(16) 0.31306(19) 0.0228(12) Uani 1 1 d .
C37 C 0.6730(5) -0.09090(16) 0.3358(2) 0.0272(13) Uani 1 1 d .
H37 H 0.6119 -0.1078 0.3532 0.033 Uiso 1 1 calc R
C38 C 0.7926(6) -0.11092(18) 0.3345(2) 0.0410(16) Uani 1 1 d .
H38 H 0.8114 -0.1405 0.3514 0.049 Uiso 1 1 calc R
C39 C 0.8847(5) -0.08833(19) 0.3089(2) 0.0433(16) Uani 1 1 d .
H39 H 0.9661 -0.1020 0.3072 0.052 Uiso 1 1 calc R
C40 C 0.8540(5) -0.04510(18) 0.2859(2) 0.0372(15) Uani 1 1 d .
H40 H 0.9150 -0.0287 0.2679 0.045 Uiso 1 1 calc R
C41 C 0.7346(5) -0.02539(16) 0.2889(2) 0.0283(13) Uani 1 1 d .
H41 H 0.7180 0.0047 0.2736 0.034 Uiso 1 1 calc R
C42 C 0.5026(4) 0.02956(14) 0.32275(18) 0.0207(12) Uani 1 1 d .
H42A H 0.5830 0.0389 0.3089 0.025 Uiso 1 1 calc R
H42B H 0.5192 0.0341 0.3662 0.025 Uiso 1 1 calc R
C43 C 0.4507(4) 0.12859(14) 0.3184(2) 0.0227(13) Uani 1 1 d .
H43 H 0.5058 0.1381 0.2892 0.027 Uiso 1 1 calc R
C44 C 0.3473(5) 0.16576(15) 0.3166(2) 0.0372(15) Uani 1 1 d .
H44A H 0.2966 0.1600 0.3479 0.056 Uiso 1 1 calc R
H44B H 0.2898 0.1653 0.2779 0.056 Uiso 1 1 calc R
H44C H 0.3892 0.1958 0.3230 0.056 Uiso 1 1 calc R
C45 C 0.5403(4) 0.12835(14) 0.3794(2) 0.0311(14) Uani 1 1 d .
H45A H 0.5732 0.1594 0.3891 0.047 Uiso 1 1 calc R
H45B H 0.6133 0.1075 0.3784 0.047 Uiso 1 1 calc R
H45C H 0.4916 0.1179 0.4097 0.047 Uiso 1 1 calc R
C46 C 0.2326(5) 0.06569(16) 0.3227(2) 0.0312(14) Uani 1 1 d .
H46 H 0.1810 0.0939 0.3099 0.037 Uiso 1 1 calc R
C47 C 0.1485(5) 0.02664(17) 0.2994(2) 0.0474(17) Uani 1 1 d .
H47A H 0.1888 -0.0021 0.3154 0.071 Uiso 1 1 calc R
H47B H 0.1370 0.0262 0.2561 0.071 Uiso 1 1 calc R
H47C H 0.0638 0.0300 0.3114 0.071 Uiso 1 1 calc R
C48 C 0.2558(5) 0.06615(16) 0.39115(19) 0.0376(15) Uani 1 1 d .
H48A H 0.1723 0.0676 0.4046 0.056 Uiso 1 1 calc R
H48B H 0.3082 0.0930 0.4058 0.056 Uiso 1 1 calc R
H48C H 0.3016 0.0381 0.4064 0.056 Uiso 1 1 calc R
C49 C 0.4320(5) -0.05025(15) 0.3664(2) 0.0212(12) Uani 1 1 d .
C50 C 0.4903(5) -0.04216(14) 0.4253(2) 0.0248(13) Uani 1 1 d .
H50 H 0.5636 -0.0224 0.4322 0.030 Uiso 1 1 calc R
C51 C 0.4492(5) -0.06073(16) 0.4741(2) 0.0311(14) Uani 1 1 d .
H51 H 0.4924 -0.0534 0.5130 0.037 Uiso 1 1 calc R
C52 C 0.3426(5) -0.09061(17) 0.4654(2) 0.0345(14) Uani 1 1 d .
H52 H 0.3122 -0.1039 0.4982 0.041 Uiso 1 1 calc R
C53 C 0.2834(5) -0.10025(17) 0.4087(2) 0.0337(14) Uani 1 1 d .
H53 H 0.2114 -0.1205 0.4021 0.040 Uiso 1 1 calc R
C54 C 0.3270(4) -0.08079(14) 0.3605(2) 0.0237(13) Uani 1 1 d .
H54 H 0.2837 -0.0885 0.3217 0.028 Uiso 1 1 calc R
C55 C 0.9187(6) 0.1171(3) 0.4371(3) 0.063(2) Uani 1 1 d .
H55 H 0.9439 0.1024 0.4744 0.075 Uiso 1 1 calc R
C56 C 0.9072(6) 0.1637(3) 0.4339(3) 0.067(2) Uani 1 1 d .
H56 H 0.9210 0.1815 0.4691 0.080 Uiso 1 1 calc R
C57 C 0.8759(6) 0.1846(2) 0.3800(4) 0.0585(19) Uani 1 1 d .
H57 H 0.8700 0.2171 0.3779 0.070 Uiso 1 1 calc R
C58 C 0.8535(6) 0.1598(2) 0.3299(3) 0.0561(19) Uani 1 1 d .
H58 H 0.8311 0.1747 0.2927 0.067 Uiso 1 1 calc R
C59 C 0.8937(6) 0.0919(2) 0.3866(4) 0.062(2) Uani 1 1 d .
H59 H 0.8977 0.0593 0.3889 0.074 Uiso 1 1 calc R
C60 C 0.8629(6) 0.1125(2) 0.3326(3) 0.0580(19) Uani 1 1 d .
H60 H 0.8482 0.0947 0.2974 0.070 Uiso 1 1 calc R
C61 C 1.1001(10) 0.3150(2) 0.2080(3) 0.084(3) Uani 1 1 d .
H61 H 1.0952 0.3261 0.1687 0.101 Uiso 1 1 calc R
C62 C 1.2175(8) 0.3048(2) 0.2429(4) 0.068(2) Uani 1 1 d .
H62 H 1.2949 0.3087 0.2274 0.082 Uiso 1 1 calc R
C63 C 1.2247(6) 0.28913(18) 0.2994(3) 0.0516(18) Uani 1 1 d .
H63 H 1.3063 0.2825 0.3233 0.062 Uiso 1 1 calc R
C64 C 1.1116(7) 0.28296(18) 0.3215(3) 0.0489(17) Uani 1 1 d .
H64 H 1.1151 0.2713 0.3604 0.059 Uiso 1 1 calc R
C65 C 0.9950(7) 0.29363(19) 0.2875(3) 0.0561(19) Uani 1 1 d .
H65 H 0.9175 0.2905 0.3031 0.067 Uiso 1 1 calc R
C66 C 0.9905(8) 0.3086(2) 0.2319(3) 0.072(2) Uani 1 1 d .
H66 H 0.9085 0.3150 0.2082 0.086 Uiso 1 1 calc R
C67 C -0.1293(5) -0.00029(19) 0.5030(3) 0.0445(17) Uani 1 1 d .
H67 H -0.2186 -0.0006 0.5058 0.053 Uiso 1 1 calc R
C68 C -0.0882(6) -0.02175(19) 0.4565(3) 0.0485(17) Uani 1 1 d .
H68 H -0.1488 -0.0363 0.4265 0.058 Uiso 1 1 calc R
C69 C -0.0407(7) 0.02189(19) 0.5461(2) 0.0469(17) Uani 1 1 d .
H69 H -0.0702 0.0373 0.5776 0.056 Uiso 1 1 calc R

loop_
_atom_site_aniso_label
_atom_site_aniso_U_11
_atom_site_aniso_U_22
_atom_site_aniso_U_33
_atom_site_aniso_U_23
_atom_site_aniso_U_13
_atom_site_aniso_U_12
I1 0.0368(2) 0.0209(2) 0.02078(19) -0.00244(16) 0.00181(18) 0.00078(18)
Ga1 0.0211(4) 0.0173(3) 0.0172(3) 0.0006(2) 0.0021(3) -0.0011(2)
P1 0.0211(9) 0.0226(8) 0.0225(8) 0.0014(6) 0.0031(7) -0.0018(6)
C1 0.026(4) 0.027(3) 0.019(3) 0.001(2) 0.005(3) 0.004(2)
B1 0.023(4) 0.013(3) 0.017(3) 0.007(3) 0.002(3) -0.002(3)
I2 0.0241(2) 0.0281(2) 0.0280(2) 0.00290(17) 0.00673(17) -0.00183(17)
Ga2 0.0216(4) 0.0169(3) 0.0150(3) -0.0003(2) 0.0029(3) -0.0004(3)
P2 0.0222(9) 0.0181(8) 0.0179(8) 0.0008(6) 0.0026(7) -0.0024(6)
C2 0.033(4) 0.047(4) 0.050(4) -0.018(3) 0.010(3) 0.010(3)
B2 0.023(4) 0.012(3) 0.024(4) 0.006(3) -0.001(3) -0.001(3)
P3 0.0240(9) 0.0162(8) 0.0155(7) -0.0012(6) 0.0002(7) -0.0011(6)
C3 0.076(5) 0.066(4) 0.025(4) -0.012(3) 0.005(4) 0.037(4)
P4 0.0209(9) 0.0200(8) 0.0175(7) 0.0016(6) 0.0030(7) -0.0029(6)
C4 0.021(3) 0.034(3) 0.047(4) 0.014(3) 0.006(3) -0.007(3)
C5 0.081(5) 0.055(5) 0.095(5) -0.039(4) 0.051(5) -0.056(4)
C6 0.033(4) 0.058(4) 0.099(6) 0.044(4) 0.024(4) 0.002(3)
C7 0.023(3) 0.017(3) 0.021(3) -0.006(2) 0.001(3) 0.004(2)
C9 0.018(3) 0.021(3) 0.019(3) 0.008(2) -0.004(3) 0.004(2)
C10 0.032(4) 0.024(3) 0.021(3) 0.007(2) 0.005(3) 0.003(3)
C11 0.039(4) 0.031(4) 0.033(4) -0.008(3) 0.006(3) 0.006(3)
C12 0.027(4) 0.056(4) 0.021(3) 0.002(3) 0.005(3) 0.007(3)
C13 0.037(4) 0.045(4) 0.021(3) 0.011(3) 0.004(3) 0.005(3)
C14 0.036(4) 0.024(3) 0.025(3) 0.004(3) 0.004(3) -0.003(3)
C15 0.020(3) 0.013(3) 0.023(3) 0.003(2) 0.005(3) 0.000(2)
C16 0.017(3) 0.025(3) 0.018(3) 0.007(2) 0.004(3) -0.004(2)
C17 0.043(4) 0.033(3) 0.032(3) -0.006(3) 0.016(3) 0.006(3)
C18 0.034(4) 0.040(4) 0.031(3) 0.006(3) 0.013(3) -0.001(3)
C19 0.018(3) 0.025(3) 0.020(3) 0.001(2) -0.006(3) 0.001(2)
C20 0.046(4) 0.034(4) 0.041(4) 0.005(3) -0.003(3) -0.012(3)
C21 0.050(4) 0.039(4) 0.029(3) -0.012(3) 0.003(3) -0.005(3)
C22 0.021(3) 0.021(3) 0.022(3) 0.004(2) 0.004(3) 0.004(3)
C23 0.030(4) 0.022(3) 0.037(3) -0.005(3) 0.004(3) 0.003(3)
C24 0.045(4) 0.027(4) 0.036(4) -0.005(3) 0.014(3) 0.005(3)
C25 0.033(4) 0.029(4) 0.049(4) 0.003(3) 0.016(3) 0.012(3)
C26 0.023(4) 0.040(4) 0.055(4) 0.000(3) 0.003(3) 0.006(3)
C27 0.036(4) 0.022(3) 0.039(4) -0.003(3) 0.003(3) 0.006(3)
C28 0.034(4) 0.019(3) 0.013(3) -0.001(2) -0.003(3) -0.003(3)
C29 0.029(4) 0.053(4) 0.082(5) -0.030(4) -0.013(4) -0.010(3)
C30 0.041(4) 0.031(4) 0.036(3) -0.005(3) 0.000(3) -0.010(3)
C31 0.028(4) 0.024(3) 0.024(3) -0.007(2) 0.010(3) 0.005(3)
C32 0.042(4) 0.030(3) 0.033(3) 0.004(3) 0.019(3) 0.003(3)
C33 0.038(4) 0.023(3) 0.034(3) -0.007(3) 0.000(3) 0.011(3)
C34 0.022(3) 0.016(3) 0.016(3) 0.001(2) 0.002(2) 0.000(2)
C36 0.026(3) 0.028(3) 0.012(3) -0.002(2) -0.004(3) -0.004(3)
C37 0.024(4) 0.028(3) 0.030(3) 0.000(3) 0.004(3) -0.005(3)
C38 0.047(4) 0.034(4) 0.040(4) 0.002(3) -0.001(3) 0.010(3)
C39 0.028(4) 0.045(4) 0.055(4) -0.015(3) 0.003(3) 0.007(3)
C40 0.026(4) 0.046(4) 0.038(4) -0.013(3) 0.002(3) -0.012(3)
C41 0.028(4) 0.027(3) 0.029(3) 0.001(3) 0.005(3) -0.003(3)
C42 0.021(3) 0.030(3) 0.009(3) 0.004(2) -0.001(2) -0.001(2)
C43 0.030(4) 0.012(3) 0.025(3) -0.003(2) 0.002(3) -0.008(2)
C44 0.041(4) 0.027(3) 0.041(4) -0.007(3) -0.001(3) 0.002(3)
C45 0.033(4) 0.015(3) 0.042(4) -0.007(3) -0.002(3) -0.002(2)
C46 0.033(4) 0.034(4) 0.029(3) -0.002(3) 0.010(3) -0.007(3)
C47 0.045(4) 0.055(4) 0.045(4) -0.008(3) 0.016(3) -0.017(3)
C48 0.028(4) 0.063(4) 0.024(3) 0.000(3) 0.009(3) -0.010(3)
C49 0.027(3) 0.011(3) 0.026(3) -0.002(2) 0.004(3) 0.006(2)
C50 0.030(4) 0.019(3) 0.024(3) 0.002(2) 0.002(3) -0.001(2)
C51 0.042(4) 0.032(3) 0.018(3) -0.001(3) 0.003(3) 0.007(3)
C52 0.041(4) 0.042(4) 0.023(3) 0.014(3) 0.011(3) 0.016(3)
C53 0.023(4) 0.045(4) 0.035(4) 0.004(3) 0.012(3) -0.002(3)
C54 0.029(4) 0.027(3) 0.014(3) 0.003(2) 0.001(3) 0.000(3)
C55 0.035(5) 0.090(6) 0.060(5) 0.038(5) 0.000(4) 0.000(4)
C56 0.043(5) 0.107(7) 0.047(5) -0.031(5) -0.003(4) -0.025(5)
C57 0.055(5) 0.040(4) 0.085(6) -0.013(5) 0.024(5) -0.005(3)
C58 0.063(5) 0.058(5) 0.051(5) 0.016(4) 0.020(4) 0.011(4)
C59 0.038(5) 0.041(5) 0.109(6) 0.008(5) 0.020(5) 0.008(4)
C60 0.044(5) 0.068(5) 0.063(5) -0.021(4) 0.014(4) 0.002(4)
C61 0.156(10) 0.042(5) 0.047(5) 0.018(4) -0.002(6) -0.024(6)
C62 0.092(7) 0.052(5) 0.071(6) -0.015(4) 0.039(5) -0.021(4)
C63 0.044(5) 0.039(4) 0.068(5) -0.019(4) 0.000(4) 0.013(3)
C64 0.054(5) 0.048(4) 0.043(4) -0.006(3) 0.002(4) 0.004(4)
C65 0.055(6) 0.045(4) 0.070(5) -0.010(4) 0.017(5) 0.003(4)
C66 0.090(7) 0.044(5) 0.064(6) 0.017(4) -0.032(5) -0.007(4)
C67 0.032(4) 0.054(4) 0.048(4) 0.014(3) 0.008(4) 0.001(3)
C68 0.047(5) 0.049(4) 0.048(4) -0.001(3) 0.005(4) 0.000(3)
C69 0.053(5) 0.056(4) 0.034(4) 0.005(3) 0.013(4) 0.016(4)

loop_
_atom_type_symbol
_atom_type_description
_atom_type_scat_dispersion_real
_atom_type_scat_dispersion_imag
_atom_type_scat_source
C C 0.0033 0.0016 'International Tables Vol C Tables 4.2.6.8 and 6.1.1.4'
H H 0.0000 0.0000 'International Tables Vol C Tables 4.2.6.8 and 6.1.1.4'
B B 0.0013 0.0007 'International Tables Vol C Tables 4.2.6.8 and 6.1.1.4'
P P 0.1023 0.0942 'International Tables Vol C Tables 4.2.6.8 and 6.1.1.4'
Ga Ga 0.2307 1.6083 'International Tables Vol C Tables 4.2.6.8 and 6.1.1.4'
I I -0.4742 1.8119 'International Tables Vol C Tables 4.2.6.8 and 6.1.1.4'

loop_
_geom_angle_atom_site_label_1
_geom_angle_atom_site_label_2
_geom_angle_atom_site_label_3
_geom_angle
_geom_angle_site_symmetry_1
P1 Ga1 P2 95.29(5) .
P1 Ga1 Ga2 131.83(4) .
P2 Ga1 Ga2 121.54(4) .
P1 Ga1 I1 97.75(4) .
P2 Ga1 I1 99.85(3) .
Ga2 Ga1 I1 104.40(2) .
C7 P1 C4 109.0(2) .
C7 P1 C1 108.4(2) .
C4 P1 C1 105.7(2) .
C7 P1 Ga1 105.09(15) .
C4 P1 Ga1 113.20(17) .
C1 P1 Ga1 115.35(16) .
C3 C1 C2 111.5(4) .
C3 C1 P1 112.7(3) .
C2 C1 P1 113.6(3) .
C3 C1 H1 106.1 .
C2 C1 H1 106.1 .
P1 C1 H1 106.1 .
C22 B1 C15 108.3(4) .
C22 B1 C9 108.5(4) .
C15 B1 C9 108.7(4) .
C22 B1 C7 107.6(4) .
C15 B1 C7 115.4(4) .
C9 B1 C7 108.2(4) .
P4 Ga2 P3 99.34(4) .
P4 Ga2 Ga1 131.79(4) .
P3 Ga2 Ga1 120.66(4) .
P4 Ga2 I2 94.72(3) .
P3 Ga2 I2 100.00(4) .
Ga1 Ga2 I2 102.84(2) .
C15 P2 C16 109.8(2) .
C15 P2 C19 106.4(2) .
C16 P2 C19 109.3(2) .
C15 P2 Ga1 109.51(15) .
C16 P2 Ga1 110.66(15) .
C19 P2 Ga1 111.03(15) .
C1 C2 H2A 109.5 .
C1 C2 H2B 109.5 .
H2A C2 H2B 109.5 .
C1 C2 H2C 109.5 .
H2A C2 H2C 109.5 .
H2B C2 H2C 109.5 .
C49 B2 C36 108.9(4) .
C49 B2 C34 107.7(4) .
C36 B2 C34 108.8(4) .
C49 B2 C42 109.0(4) .
C36 B2 C42 107.4(4) .
C34 B2 C42 114.9(4) .
C34 P3 C28 106.2(2) .
C34 P3 C31 110.7(2) .
C28 P3 C31 108.2(2) .
C34 P3 Ga2 108.85(14) .
C28 P3 Ga2 112.87(15) .
C31 P3 Ga2 109.92(15) .
C1 C3 H3A 109.5 .
C1 C3 H3B 109.5 .
H3A C3 H3B 109.5 .
C1 C3 H3C 109.5 .
H3A C3 H3C 109.5 .
H3B C3 H3C 109.5 .
C42 P4 C46 112.9(2) .
C42 P4 C43 106.5(2) .
C46 P4 C43 106.1(2) .
C42 P4 Ga2 105.30(14) .
C46 P4 Ga2 116.02(16) .
C43 P4 Ga2 109.66(15) .
C5 C4 C6 111.7(5) .
C5 C4 P1 116.0(3) .
C6 C4 P1 111.2(3) .
C5 C4 H4 105.7 .
C6 C4 H4 105.7 .
P1 C4 H4 105.7 .
C4 C5 H5A 109.5 .
C4 C5 H5B 109.5 .
H5A C5 H5B 109.5 .
C4 C5 H5C 109.5 .
H5A C5 H5C 109.5 .
H5B C5 H5C 109.5 .
C4 C6 H6A 109.5 .
C4 C6 H6B 109.5 .
H6A C6 H6B 109.5 .
C4 C6 H6C 109.5 .
H6A C6 H6C 109.5 .
H6B C6 H6C 109.5 .
B1 C7 P1 118.8(3) .
B1 C7 H7A 107.6 .
P1 C7 H7A 107.6 .
B1 C7 H7B 107.6 .
P1 C7 H7B 107.6 .
H7A C7 H7B 107.1 .
C10 C9 C14 114.5(4) .
C10 C9 B1 127.0(4) .
C14 C9 B1 118.4(4) .
C9 C10 C11 123.5(5) .
C9 C10 H10 118.3 .
C11 C10 H10 118.3 .
C12 C11 C10 119.8(5) .
C12 C11 H11 120.1 .
C10 C11 H11 120.1 .
C13 C12 C11 119.2(5) .
C13 C12 H12 120.4 .
C11 C12 H12 120.4 .
C12 C13 C14 119.6(5) .
C12 C13 H13 120.2 .
C14 C13 H13 120.2 .
C13 C14 C9 123.4(5) .
C13 C14 H14 118.3 .
C9 C14 H14 118.3 .
B1 C15 P2 125.1(3) .
B1 C15 H15A 106.0 .
P2 C15 H15A 106.0 .
B1 C15 H15B 106.0 .
P2 C15 H15B 106.0 .
H15A C15 H15B 106.3 .
C18 C16 C17 110.0(4) .
C18 C16 P2 115.7(3) .
C17 C16 P2 111.0(3) .
C18 C16 H16 106.6 .
C17 C16 H16 106.6 .
P2 C16 H16 106.6 .
C16 C17 H17A 109.5 .
C16 C17 H17B 109.5 .
H17A C17 H17B 109.5 .
C16 C17 H17C 109.5 .
H17A C17 H17C 109.5 .
H17B C17 H17C 109.5 .
C16 C18 H18A 109.5 .
C16 C18 H18B 109.5 .
H18A C18 H18B 109.5 .
C16 C18 H18C 109.5 .
H18A C18 H18C 109.5 .
H18B C18 H18C 109.5 .
C20 C19 C21 111.0(4) .
C20 C19 P2 115.4(3) .
C21 C19 P2 109.5(3) .
C20 C19 H19 106.9 .
C21 C19 H19 106.9 .
P2 C19 H19 106.9 .
C19 C20 H20A 109.5 .
C19 C20 H20B 109.5 .
H20A C20 H20B 109.5 .
C19 C20 H20C 109.5 .
H20A C20 H20C 109.5 .
H20B C20 H20C 109.5 .
C19 C21 H21A 109.5 .
C19 C21 H21B 109.5 .
H21A C21 H21B 109.5 .
C19 C21 H21C 109.5 .
H21A C21 H21C 109.5 .
H21B C21 H21C 109.5 .
C23 C22 C27 115.2(4) .
C23 C22 B1 125.7(5) .
C27 C22 B1 119.1(4) .
C24 C23 C22 122.4(5) .
C24 C23 H23 118.8 .
C22 C23 H23 118.8 .
C25 C24 C23 120.9(5) .
C25 C24 H24 119.6 .
C23 C24 H24 119.6 .
C26 C25 C24 118.1(5) .
C26 C25 H25 120.9 .
C24 C25 H25 120.9 .
C25 C26 C27 120.6(5) .
C25 C26 H26 119.7 .
C27 C26 H26 119.7 .
C22 C27 C26 122.7(5) .
C22 C27 H27 118.6 .
C26 C27 H27 118.6 .
C29 C28 C30 109.0(4) .
C29 C28 P3 111.3(3) .
C30 C28 P3 114.4(3) .
C29 C28 H28 107.3 .
C30 C28 H28 107.3 .
P3 C28 H28 107.3 .
C28 C29 H29A 109.5 .
C28 C29 H29B 109.5 .
H29A C29 H29B 109.5 .
C28 C29 H29C 109.5 .
H29A C29 H29C 109.5 .
H29B C29 H29C 109.5 .
C28 C30 H30A 109.5 .
C28 C30 H30B 109.5 .
H30A C30 H30B 109.5 .
C28 C30 H30C 109.5 .
H30A C30 H30C 109.5 .
H30B C30 H30C 109.5 .
C33 C31 C32 111.4(4) .
C33 C31 P3 116.4(3) .
C32 C31 P3 109.9(3) .
C33 C31 H31 106.1 .
C32 C31 H31 106.1 .
P3 C31 H31 106.1 .
C31 C32 H32A 109.5 .
C31 C32 H32B 109.5 .
H32A C32 H32B 109.5 .
C31 C32 H32C 109.5 .
H32A C32 H32C 109.5 .
H32B C32 H32C 109.5 .
C31 C33 H33A 109.5 .
C31 C33 H33B 109.5 .
H33A C33 H33B 109.5 .
C31 C33 H33C 109.5 .
H33A C33 H33C 109.5 .
H33B C33 H33C 109.5 .
B2 C34 P3 126.3(3) .
B2 C34 H34A 105.7 .
P3 C34 H34A 105.7 .
B2 C34 H34B 105.7 .
P3 C34 H34B 105.7 .
H34A C34 H34B 106.2 .
C41 C36 C37 113.6(5) .
C41 C36 B2 125.5(4) .
C37 C36 B2 120.8(4) .
C38 C37 C36 123.7(5) .
C38 C37 H37 118.1 .
C36 C37 H37 118.1 .
C39 C38 C37 120.7(5) .
C39 C38 H38 119.6 .
C37 C38 H38 119.6 .
C40 C39 C38 117.6(5) .
C40 C39 H39 121.2 .
C38 C39 H39 121.2 .
C39 C40 C41 120.6(5) .
C39 C40 H40 119.7 .
C41 C40 H40 119.7 .
C40 C41 C36 123.8(5) .
C40 C41 H41 118.1 .
C36 C41 H41 118.1 .
B2 C42 P4 125.8(3) .
B2 C42 H42A 105.9 .
P4 C42 H42A 105.9 .
B2 C42 H42B 105.9 .
P4 C42 H42B 105.9 .
H42A C42 H42B 106.2 .
C44 C43 C45 110.0(4) .
C44 C43 P4 113.1(3) .
C45 C43 P4 114.6(3) .
C44 C43 H43 106.1 .
C45 C43 H43 106.1 .
P4 C43 H43 106.1 .
C43 C44 H44A 109.5 .
C43 C44 H44B 109.5 .
H44A C44 H44B 109.5 .
C43 C44 H44C 109.5 .
H44A C44 H44C 109.5 .
H44B C44 H44C 109.5 .
C43 C45 H45A 109.5 .
C43 C45 H45B 109.5 .
H45A C45 H45B 109.5 .
C43 C45 H45C 109.5 .
H45A C45 H45C 109.5 .
H45B C45 H45C 109.5 .
C47 C46 C48 110.4(4) .
C47 C46 P4 115.8(3) .
C48 C46 P4 112.7(3) .
C47 C46 H46 105.7 .
C48 C46 H46 105.7 .
P4 C46 H46 105.7 .
C46 C47 H47A 109.5 .
C46 C47 H47B 109.5 .
H47A C47 H47B 109.5 .
C46 C47 H47C 109.5 .
H47A C47 H47C 109.5 .
H47B C47 H47C 109.5 .
C46 C48 H48A 109.5 .
C46 C48 H48B 109.5 .
H48A C48 H48B 109.5 .
C46 C48 H48C 109.5 .
H48A C48 H48C 109.5 .
H48B C48 H48C 109.5 .
C50 C49 C54 113.7(4) .
C50 C49 B2 120.7(4) .
C54 C49 B2 125.5(4) .
C51 C50 C49 124.8(5) .
C51 C50 H50 117.6 .
C49 C50 H50 117.6 .
C50 C51 C52 118.9(5) .
C50 C51 H51 120.5 .
C52 C51 H51 120.5 .
C53 C52 C51 118.6(5) .
C53 C52 H52 120.7 .
C51 C52 H52 120.7 .
C52 C53 C54 121.0(5) .
C52 C53 H53 119.5 .
C54 C53 H53 119.5 .
C53 C54 C49 123.0(4) .
C53 C54 H54 118.5 .
C49 C54 H54 118.5 .
C59 C55 C56 119.4(7) .
C59 C55 H55 120.3 .
C56 C55 H55 120.3 .
C55 C56 C57 119.9(6) .
C55 C56 H56 120.1 .
C57 C56 H56 120.1 .
C58 C57 C56 120.8(6) .
C58 C57 H57 119.6 .
C56 C57 H57 119.6 .
C57 C58 C60 119.9(6) .
C57 C58 H58 120.0 .
C60 C58 H58 120.0 .
C55 C59 C60 121.0(7) .
C55 C59 H59 119.5 .
C60 C59 H59 119.5 .
C59 C60 C58 119.0(6) .
C59 C60 H60 120.5 .
C58 C60 H60 120.5 .
C66 C61 C62 117.7(7) .
C66 C61 H61 121.2 .
C62 C61 H61 121.2 .
C63 C62 C61 121.2(7) .
C63 C62 H62 119.4 .
C61 C62 H62 119.4 .
C62 C63 C64 119.1(6) .
C62 C63 H63 120.5 .
C64 C63 H63 120.5 .
C65 C64 C63 120.1(6) .
C65 C64 H64 119.9 .
C63 C64 H64 119.9 .
C66 C65 C64 119.6(7) .
C66 C65 H65 120.2 .
C64 C65 H65 120.2 .
C65 C66 C61 122.3(7) .
C65 C66 H66 118.8 .
C61 C66 H66 118.8 .
C68 C67 C69 120.2(6) .
C68 C67 H67 119.9 .
C69 C67 H67 119.9 .
C69 C68 C67 119.1(6) 3_556
C69 C68 H68 120.4 3_556
C67 C68 H68 120.4 .
C68 C69 C67 120.7(5) 3_556
C68 C69 H69 119.7 3_556
C67 C69 H69 119.7 .

loop_
_geom_bond_atom_site_label_1
_geom_bond_atom_site_label_2
_geom_bond_distance
_geom_bond_site_symmetry_2
I1 Ga1 2.6257(6) .
Ga1 P1 2.4239(14) .
Ga1 P2 2.4439(13) .
Ga1 Ga2 2.4999(7) .
P1 C7 1.790(4) .
P1 C4 1.837(4) .
P1 C1 1.841(4) .
C1 C3 1.521(6) .
C1 C2 1.532(5) .
C1 H1 1.0000 .
B1 C22 1.642(6) .
B1 C15 1.660(7) .
B1 C9 1.661(7) .
B1 C7 1.696(6) .
I2 Ga2 2.6367(6) .
Ga2 P4 2.4246(13) .
Ga2 P3 2.4529(13) .
P2 C15 1.799(4) .
P2 C16 1.836(4) .
P2 C19 1.848(4) .
C2 H2A 0.9800 .
C2 H2B 0.9800 .
C2 H2C 0.9800 .
B2 C49 1.625(6) .
B2 C36 1.649(7) .
B2 C34 1.664(6) .
B2 C42 1.678(6) .
P3 C34 1.798(4) .
P3 C28 1.845(4) .
P3 C31 1.846(4) .
C3 H3A 0.9800 .
C3 H3B 0.9800 .
C3 H3C 0.9800 .
P4 C42 1.801(4) .
P4 C46 1.824(5) .
P4 C43 1.862(4) .
C4 C5 1.479(6) .
C4 C6 1.556(6) .
C4 H4 1.0000 .
C5 H5A 0.9800 .
C5 H5B 0.9800 .
C5 H5C 0.9800 .
C6 H6A 0.9800 .
C6 H6B 0.9800 .
C6 H6C 0.9800 .
C7 H7A 0.9900 .
C7 H7B 0.9900 .
C9 C10 1.381(6) .
C9 C14 1.406(6) .
C10 C11 1.385(6) .
C10 H10 0.9500 .
C11 C12 1.382(6) .
C11 H11 0.9500 .
C12 C13 1.374(6) .
C12 H12 0.9500 .
C13 C14 1.382(6) .
C13 H13 0.9500 .
C14 H14 0.9500 .
C15 H15A 0.9900 .
C15 H15B 0.9900 .
C16 C18 1.529(5) .
C16 C17 1.533(5) .
C16 H16 1.0000 .
C17 H17A 0.9800 .
C17 H17B 0.9800 .
C17 H17C 0.9800 .
C18 H18A 0.9800 .
C18 H18B 0.9800 .
C18 H18C 0.9800 .
C19 C20 1.525(5) .
C19 C21 1.532(5) .
C19 H19 1.0000 .
C20 H20A 0.9800 .
C20 H20B 0.9800 .
C20 H20C 0.9800 .
C21 H21A 0.9800 .
C21 H21B 0.9800 .
C21 H21C 0.9800 .
C22 C23 1.391(6) .
C22 C27 1.396(6) .
C23 C24 1.391(6) .
C23 H23 0.9500 .
C24 C25 1.387(6) .
C24 H24 0.9500 .
C25 C26 1.367(6) .
C25 H25 0.9500 .
C26 C27 1.396(6) .
C26 H26 0.9500 .
C27 H27 0.9500 .
C28 C29 1.518(6) .
C28 C30 1.538(5) .
C28 H28 1.0000 .
C29 H29A 0.9800 .
C29 H29B 0.9800 .
C29 H29C 0.9800 .
C30 H30A 0.9800 .
C30 H30B 0.9800 .
C30 H30C 0.9800 .
C31 C33 1.529(5) .
C31 C32 1.548(6) .
C31 H31 1.0000 .
C32 H32A 0.9800 .
C32 H32B 0.9800 .
C32 H32C 0.9800 .
C33 H33A 0.9800 .
C33 H33B 0.9800 .
C33 H33C 0.9800 .
C34 H34A 0.9900 .
C34 H34B 0.9900 .
C36 C41 1.397(6) .
C36 C37 1.398(6) .
C37 C38 1.388(6) .
C37 H37 0.9500 .
C38 C39 1.383(6) .
C38 H38 0.9500 .
C39 C40 1.382(6) .
C39 H39 0.9500 .
C40 C41 1.390(6) .
C40 H40 0.9500 .
C41 H41 0.9500 .
C42 H42A 0.9900 .
C42 H42B 0.9900 .
C43 C44 1.528(5) .
C43 C45 1.541(6) .
C43 H43 1.0000 .
C44 H44A 0.9800 .
C44 H44B 0.9800 .
C44 H44C 0.9800 .
C45 H45A 0.9800 .
C45 H45B 0.9800 .
C45 H45C 0.9800 .
C46 C47 1.480(6) .
C46 C48 1.545(6) .
C46 H46 1.0000 .
C47 H47A 0.9800 .
C47 H47B 0.9800 .
C47 H47C 0.9800 .
C48 H48A 0.9800 .
C48 H48B 0.9800 .
C48 H48C 0.9800 .
C49 C50 1.399(6) .
C49 C54 1.403(6) .
C50 C51 1.380(6) .
C50 H50 0.9500 .
C51 C52 1.403(6) .
C51 H51 0.9500 .
C52 C53 1.367(6) .
C52 H52 0.9500 .
C53 C54 1.391(6) .
C53 H53 0.9500 .
C54 H54 0.9500 .
C55 C59 1.358(8) .
C55 C56 1.364(7) .
C55 H55 0.9500 .
C56 C57 1.365(8) .
C56 H56 0.9500 .
C57 C58 1.342(7) .
C57 H57 0.9500 .
C58 C60 1.381(7) .
C58 H58 0.9500 .
C59 C60 1.362(8) .
C59 H59 0.9500 .
C60 H60 0.9500 .
C61 C66 1.372(9) .
C61 C62 1.376(9) .
C61 H61 0.9500 .
C62 C63 1.364(8) .
C62 H62 0.9500 .
C63 C64 1.381(7) .
C63 H63 0.9500 .
C64 C65 1.364(7) .
C64 H64 0.9500 .
C65 C66 1.342(8) .
C65 H65 0.9500 .
C66 H66 0.9500 .
C67 C68 1.370(7) .
C67 C69 1.389(7) .
C67 H67 0.9500 .
C68 C69 1.364(7) 3_556
C68 H68 0.9500 .
C69 C68 1.364(7) 3_556
C69 H69 0.9500 .

loop_
_geom_torsion_atom_site_label_1
_geom_torsion_atom_site_label_2
_geom_torsion_atom_site_label_3
_geom_torsion_atom_site_label_4
_geom_torsion
_geom_torsion_site_symmetry_4
P2 Ga1 P1 C7 48.54(15) .
Ga2 Ga1 P1 C7 -169.47(14) .
I1 Ga1 P1 C7 -52.18(14) .
P2 Ga1 P1 C4 167.35(19) .
Ga2 Ga1 P1 C4 -50.7(2) .
I1 Ga1 P1 C4 66.64(19) .
P2 Ga1 P1 C1 -70.73(17) .
Ga2 Ga1 P1 C1 71.26(17) .
I1 Ga1 P1 C1 -171.45(16) .
C7 P1 C1 C3 -167.1(4) .
C4 P1 C1 C3 76.2(4) .
Ga1 P1 C1 C3 -49.7(4) .
C7 P1 C1 C2 64.9(4) .
C4 P1 C1 C2 -51.8(4) .
Ga1 P1 C1 C2 -177.7(3) .
P1 Ga1 Ga2 P4 -39.05(7) .
P2 Ga1 Ga2 P4 94.94(6) .
I1 Ga1 Ga2 P4 -153.67(5) .
P1 Ga1 Ga2 P3 102.47(6) .
P2 Ga1 Ga2 P3 -123.54(5) .
I1 Ga1 Ga2 P3 -12.15(5) .
P1 Ga1 Ga2 I2 -147.53(5) .
P2 Ga1 Ga2 I2 -13.54(5) .
I1 Ga1 Ga2 I2 97.85(2) .
P1 Ga1 P2 C15 -0.06(16) .
Ga2 Ga1 P2 C15 -147.48(15) .
I1 Ga1 P2 C15 98.77(15) .
P1 Ga1 P2 C16 -121.20(16) .
Ga2 Ga1 P2 C16 91.38(16) .
I1 Ga1 P2 C16 -22.37(16) .
P1 Ga1 P2 C19 117.20(16) .
Ga2 Ga1 P2 C19 -30.23(17) .
I1 Ga1 P2 C19 -143.97(16) .
P4 Ga2 P3 C34 7.01(16) .
Ga1 Ga2 P3 C34 -144.95(16) .
I2 Ga2 P3 C34 103.53(16) .
P4 Ga2 P3 C28 124.66(16) .
Ga1 Ga2 P3 C28 -27.29(17) .
I2 Ga2 P3 C28 -138.81(16) .
P4 Ga2 P3 C31 -114.39(17) .
Ga1 Ga2 P3 C31 93.65(16) .
I2 Ga2 P3 C31 -17.87(16) .
P3 Ga2 P4 C42 35.82(16) .
Ga1 Ga2 P4 C42 -177.03(15) .
I2 Ga2 P4 C42 -65.13(15) .
P3 Ga2 P4 C46 -89.78(18) .
Ga1 Ga2 P4 C46 57.37(19) .
I2 Ga2 P4 C46 169.26(18) .
P3 Ga2 P4 C43 150.08(16) .
Ga1 Ga2 P4 C43 -62.77(17) .
I2 Ga2 P4 C43 49.12(16) .
C7 P1 C4 C5 35.6(5) .
C1 P1 C4 C5 151.9(4) .
Ga1 P1 C4 C5 -81.0(4) .
C7 P1 C4 C6 164.7(3) .
C1 P1 C4 C6 -79.0(4) .
Ga1 P1 C4 C6 48.2(4) .
C22 B1 C7 P1 -94.3(4) .
C15 B1 C7 P1 26.6(5) .
C9 B1 C7 P1 148.6(3) .
C4 P1 C7 B1 167.3(3) .
C1 P1 C7 B1 52.8(4) .
Ga1 P1 C7 B1 -71.0(3) .
C22 B1 C9 C10 -142.3(5) .
C15 B1 C9 C10 100.2(5) .
C7 B1 C9 C10 -25.8(7) .
C22 B1 C9 C14 40.8(6) .
C15 B1 C9 C14 -76.7(5) .
C7 B1 C9 C14 157.3(4) .
C14 C9 C10 C11 -0.1(7) .
B1 C9 C10 C11 -177.1(5) .
C9 C10 C11 C12 1.2(8) .
C10 C11 C12 C13 -1.3(8) .
C11 C12 C13 C14 0.4(8) .
C12 C13 C14 C9 0.7(8) .
C10 C9 C14 C13 -0.9(7) .
B1 C9 C14 C13 176.4(5) .
C22 B1 C15 P2 165.8(3) .
C9 B1 C15 P2 -76.6(5) .
C7 B1 C15 P2 45.1(5) .
C16 P2 C15 B1 71.3(4) .
C19 P2 C15 B1 -170.5(4) .
Ga1 P2 C15 B1 -50.4(4) .
C15 P2 C16 C18 42.7(4) .
C19 P2 C16 C18 -73.8(4) .
Ga1 P2 C16 C18 163.6(3) .
C15 P2 C16 C17 168.8(3) .
C19 P2 C16 C17 52.4(4) .
Ga1 P2 C16 C17 -70.2(3) .
C15 P2 C19 C20 -50.6(4) .
C16 P2 C19 C20 67.9(4) .
Ga1 P2 C19 C20 -169.8(3) .
C15 P2 C19 C21 75.3(4) .
C16 P2 C19 C21 -166.1(3) .
Ga1 P2 C19 C21 -43.8(3) .
C15 B1 C22 C23 0.0(6) .
C9 B1 C22 C23 -117.8(5) .
C7 B1 C22 C23 125.4(5) .
C15 B1 C22 C27 179.9(4) .
C9 B1 C22 C27 62.1(5) .
C7 B1 C22 C27 -54.8(5) .
C27 C22 C23 C24 1.3(7) .
B1 C22 C23 C24 -178.9(4) .
C22 C23 C24 C25 0.1(8) .
C23 C24 C25 C26 -0.7(8) .
C24 C25 C26 C27 -0.2(8) .
C23 C22 C27 C26 -2.2(7) .
B1 C22 C27 C26 178.0(4) .
C25 C26 C27 C22 1.7(8) .
C34 P3 C28 C29 67.4(4) .
C31 P3 C28 C29 -173.7(3) .
Ga2 P3 C28 C29 -51.8(4) .
C34 P3 C28 C30 -56.8(4) .
C31 P3 C28 C30 62.1(4) .
Ga2 P3 C28 C30 -176.0(3) .
C34 P3 C31 C33 41.9(4) .
C28 P3 C31 C33 -74.1(4) .
Ga2 P3 C31 C33 162.2(3) .
C34 P3 C31 C32 169.8(3) .
C28 P3 C31 C32 53.8(4) .
Ga2 P3 C31 C32 -69.9(3) .
C49 B2 C34 P3 163.7(3) .
C36 B2 C34 P3 -78.3(5) .
C42 B2 C34 P3 42.1(6) .
C28 P3 C34 B2 -173.4(4) .
C31 P3 C34 B2 69.3(4) .
Ga2 P3 C34 B2 -51.6(4) .
C49 B2 C36 C41 -155.9(4) .
C34 B2 C36 C41 86.9(5) .
C42 B2 C36 C41 -38.0(6) .
C49 B2 C36 C37 28.4(6) .
C34 B2 C36 C37 -88.8(5) .
C42 B2 C36 C37 146.3(4) .
C41 C36 C37 C38 -0.3(7) .
B2 C36 C37 C38 175.8(4) .
C36 C37 C38 C39 -1.1(8) .
C37 C38 C39 C40 1.1(8) .
C38 C39 C40 C41 0.2(8) .
C39 C40 C41 C36 -1.8(8) .
C37 C36 C41 C40 1.8(7) .
B2 C36 C41 C40 -174.2(5) .
C49 B2 C42 P4 -93.2(4) .
C36 B2 C42 P4 148.9(3) .
C34 B2 C42 P4 27.7(6) .
C46 P4 C42 B2 65.0(4) .
C43 P4 C42 B2 -179.0(4) .
Ga2 P4 C42 B2 -62.5(4) .
C42 P4 C43 C44 -159.6(3) .
C46 P4 C43 C44 -39.0(4) .
Ga2 P4 C43 C44 87.0(3) .
C42 P4 C43 C45 -32.3(4) .
C46 P4 C43 C45 88.2(4) .
Ga2 P4 C43 C45 -145.8(3) .
C42 P4 C46 C47 -74.4(4) .
C43 P4 C46 C47 169.3(4) .
Ga2 P4 C46 C47 47.2(4) .
C42 P4 C46 C48 54.0(4) .
C43 P4 C46 C48 -62.3(4) .
Ga2 P4 C46 C48 175.7(3) .
C36 B2 C49 C50 63.3(5) .
C34 B2 C49 C50 -178.8(4) .
C42 B2 C49 C50 -53.6(6) .
C36 B2 C49 C54 -113.4(5) .
C34 B2 C49 C54 4.5(6) .
C42 B2 C49 C54 129.7(5) .
C54 C49 C50 C51 -1.8(7) .
B2 C49 C50 C51 -178.8(4) .
C49 C50 C51 C52 1.1(7) .
C50 C51 C52 C53 0.0(7) .
C51 C52 C53 C54 -0.3(8) .
C52 C53 C54 C49 -0.5(8) .
C50 C49 C54 C53 1.5(7) .
B2 C49 C54 C53 178.3(4) .
C59 C55 C56 C57 -2.6(10) .
C55 C56 C57 C58 1.4(10) .
C56 C57 C58 C60 -0.5(10) .
C56 C55 C59 C60 2.9(10) .
C55 C59 C60 C58 -2.0(9) .
C57 C58 C60 C59 0.7(9) .
C66 C61 C62 C63 -0.4(10) .
C61 C62 C63 C64 0.7(9) .
C62 C63 C64 C65 -1.7(8) .
C63 C64 C65 C66 2.4(9) .
C64 C65 C66 C61 -2.0(10) .
C62 C61 C66 C65 1.0(11) .
C69 C67 C68 C69 1.5(9) 3_556
